data_4513427
loop_
_publ_author_name
'Awwadi, Firas F.'
'Willett, Roger D.'
'Twamley, Brendan'
'Turnbull, Mark M.'
'Landee, Christopher P.'

_publ_section_title
;
 Dual Behavior of Bromine Atoms in Supramolecular Chemistry: The Crystal
 Structure and Magnetic Properties of Two Copper(II) Coordination Polymers
;
_journal_issue 8
_journal_name_full 'Crystal Growth &amp; Design'
_journal_page_first 3746
_journal_paper_doi 10.1021/acs.cgd.5b00393
_journal_volume 15
_journal_year 2015
_chemical_formula_sum 'C10 H8 Br2 Cl4 Cu2 N2'
_chemical_formula_weight 584.88
_chemical_name_systematic
; 
 ? 
;
_space_group_IT_number 15
_symmetry_cell_setting monoclinic
_symmetry_space_group_name_Hall '-C 2yc'
_symmetry_space_group_name_H-M 'C 1 2/c 1'
_atom_sites_solution_hydrogens geom
_atom_sites_solution_primary direct
_atom_sites_solution_secondary difmap
_audit_creation_method SHELXL-97
_cell_angle_alpha 90.00
_cell_angle_beta 102.969(13)
_cell_angle_gamma 90.00
_cell_formula_units_Z 4
_cell_length_a 15.749(2)
_cell_length_b 9.2252(15)
_cell_length_c 12.0140(18)
_cell_measurement_reflns_used 24
_cell_measurement_temperature 295(2)
_cell_measurement_theta_max 12.37
_cell_measurement_theta_min 4.57
_cell_volume 1701.0(4)
_computing_cell_refinement 'Bruker XSCANS'
_computing_data_collection 'Bruker XSCANS'
_computing_data_reduction 'Bruker SHELXTL'
_computing_molecular_graphics 'XP, Bruker SHELXTL v. 5.10'
_computing_publication_material 'XCIF, Bruker SHELXTL v. 5.10'
_computing_structure_refinement 'XL, Bruker SHELXTL v. 5.10'
_computing_structure_solution 'XS, Bruker SHELXTL v. 5.10'
_diffrn_ambient_temperature 295(2)
_diffrn_measured_fraction_theta_full 0.999
_diffrn_measured_fraction_theta_max 0.999
_diffrn_measurement_device_type 'Bruker P4'
_diffrn_measurement_method 'w scans'
_diffrn_radiation_monochromator graphite
_diffrn_radiation_source 'fine-focus sealed tube'
_diffrn_radiation_type MoK\a
_diffrn_radiation_wavelength 0.71073
_diffrn_reflns_av_R_equivalents 0.0549
_diffrn_reflns_av_sigmaI/netI 0.0477
_diffrn_reflns_limit_h_max 1
_diffrn_reflns_limit_h_min -18
_diffrn_reflns_limit_k_max 1
_diffrn_reflns_limit_k_min -10
_diffrn_reflns_limit_l_max 14
_diffrn_reflns_limit_l_min -14
_diffrn_reflns_number 1890
_diffrn_reflns_theta_full 24.98
_diffrn_reflns_theta_max 24.98
_diffrn_reflns_theta_min 2.58
_diffrn_standards_decay_% 'no decay'
_diffrn_standards_interval_count 97
_diffrn_standards_number 3
_exptl_absorpt_coefficient_mu 7.815
_exptl_absorpt_correction_T_max 0.9832
_exptl_absorpt_correction_T_min 0.3217
_exptl_absorpt_correction_type psi-scan
_exptl_absorpt_process_details 'XPREP,Bruker SHELXTL v. 5.10'
_exptl_crystal_colour yellow_green
_exptl_crystal_density_diffrn 2.284
_exptl_crystal_density_method 'not measured'
_exptl_crystal_description parallelepiped
_exptl_crystal_F_000 1112
_exptl_crystal_size_max 0.5
_exptl_crystal_size_mid 0.4
_exptl_crystal_size_min 0.3
_refine_diff_density_max 0.879
_refine_diff_density_min -0.842
_refine_diff_density_rms 0.149
_refine_ls_extinction_coef 0.0058(6)
_refine_ls_extinction_expression Fc^*^=kFc[1+0.001xFc^2^\l^3^/sin(2\q)]^-1/4^
_refine_ls_extinction_method SHELXL
_refine_ls_goodness_of_fit_ref 1.040
_refine_ls_hydrogen_treatment constr
_refine_ls_matrix_type full
_refine_ls_number_parameters 93
_refine_ls_number_reflns 1489
_refine_ls_number_restraints 0
_refine_ls_restrained_S_all 1.040
_refine_ls_R_factor_all 0.0735
_refine_ls_R_factor_gt 0.0532
_refine_ls_shift/su_max 0.000
_refine_ls_shift/su_mean 0.000
_refine_ls_structure_factor_coef Fsqd
_refine_ls_weighting_details 'calc w=1/[\s^2^(Fo^2^)+(0.0925P)^2^+4.7159P] where P=(Fo^2^+2Fc^2^)/3'
_refine_ls_weighting_scheme calc
_refine_ls_wR_factor_gt 0.1383
_refine_ls_wR_factor_ref 0.1528
_reflns_number_gt 1142
_reflns_number_total 1489
_reflns_threshold_expression >2sigma(I)
_cod_data_source_file cg5b00393_si_002.cif
_cod_data_source_block yellow
_cod_depositor_comments
;
The following automatic conversions were performed:

'_symmetry_cell_setting' value 'Monoclinic' changed to 'monoclinic'
according to
/usr/data/users/saulius/crontab/automatic-downloads/rss-feeds/ACS/lib/dictionaries/cif_core.dic
dictionary named 'cif_core.dic' version 2.4.2 from 2011-04-26.

'_exptl_absorpt_correction_type' value 'psi scan' changed to
'psi-scan' according to
/usr/data/users/saulius/crontab/automatic-downloads/rss-feeds/ACS/lib/dictionaries/cif_core.dic
dictionary named 'cif_core.dic' version 2.4.2 from 2011-04-26.

Automatic conversion script
Id: cif_fix_values 3271 2015-04-21 07:52:19Z andrius 

 Adding full bibliography for 4513427--4513428.cif.
;
_cod_original_sg_symbol_H-M 'C2/c  '
_cod_database_code 4513427

loop_
_symmetry_equiv_pos_as_xyz
'x, y, z'
'-x, y, -z+1/2'
'x+1/2, y+1/2, z'
'-x+1/2, y+1/2, -z+1/2'
'-x, -y, -z'
'x, -y, z-1/2'
'-x+1/2, -y+1/2, -z'
'x+1/2, -y+1/2, z-1/2'

loop_
_atom_site_label
_atom_site_type_symbol
_atom_site_fract_x
_atom_site_fract_y
_atom_site_fract_z
_atom_site_U_iso_or_equiv
_atom_site_adp_type
_atom_site_occupancy
_atom_site_symmetry_multiplicity
_atom_site_calc_flag
_atom_site_refinement_flags
Cu Cu 0.45697(5) 0.08780(9) 0.36880(7) 0.0367(4) Uani 1 1 d .
Cl2 Cl 0.5000 -0.0796(3) 0.2500 0.0495(7) Uani 1 2 d S
Cl3 Cl 0.5000 0.2569(3) 0.2500 0.0516(7) Uani 1 2 d S
N N 0.3977(4) 0.2524(6) 0.4324(5) 0.0402(13) Uani 1 1 d .
Br Br 0.26216(6) 0.18921(12) 0.25185(8) 0.0756(5) Uani 1 1 d .
C3 C 0.2731(6) 0.4016(9) 0.4244(10) 0.066(3) Uani 1 1 d .
H3A H 0.2160 0.4240 0.3883 0.079 Uiso 1 1 calc R
C5 C 0.3998(7) 0.4402(9) 0.5681(9) 0.065(2) Uani 1 1 d .
H5A H 0.4305 0.4929 0.6302 0.078 Uiso 1 1 calc R
C4 C 0.3151(6) 0.4759(10) 0.5174(9) 0.071(3) Uani 1 1 d .
H4A H 0.2870 0.5504 0.5469 0.085 Uiso 1 1 calc R
C6 C 0.4382(5) 0.3262(8) 0.5256(7) 0.0477(18) Uani 1 1 d .
H6A H 0.4942 0.2987 0.5626 0.057 Uiso 1 1 calc R
C2 C 0.3173(5) 0.2925(9) 0.3848(7) 0.0513(19) Uani 1 1 d .
Cl Cl 0.39882(11) -0.08055(18) 0.46826(15) 0.0398(5) Uani 1 1 d .

loop_
_atom_site_aniso_label
_atom_site_aniso_U_11
_atom_site_aniso_U_22
_atom_site_aniso_U_33
_atom_site_aniso_U_23
_atom_site_aniso_U_13
_atom_site_aniso_U_12
Cu 0.0470(6) 0.0372(6) 0.0281(5) 0.0003(3) 0.0134(4) 0.0049(4)
Cl2 0.086(2) 0.0355(13) 0.0352(13) 0.000 0.0304(13) 0.000
Cl3 0.085(2) 0.0359(13) 0.0407(14) 0.000 0.0296(14) 0.000
N 0.045(3) 0.039(3) 0.039(3) 0.004(3) 0.014(3) 0.009(3)
Br 0.0642(7) 0.0976(9) 0.0561(7) 0.0038(5) -0.0051(4) 0.0099(5)
C3 0.054(5) 0.056(5) 0.090(7) 0.016(5) 0.026(5) 0.020(5)
C5 0.086(7) 0.052(5) 0.067(6) -0.011(4) 0.039(5) -0.005(5)
C4 0.073(6) 0.049(5) 0.102(8) -0.003(5) 0.045(6) 0.017(5)
C6 0.053(4) 0.043(4) 0.049(4) -0.002(3) 0.016(4) 0.005(4)
C2 0.056(5) 0.049(4) 0.052(5) 0.013(4) 0.019(4) 0.015(4)
Cl 0.0373(9) 0.0464(10) 0.0371(9) 0.0007(7) 0.0113(7) -0.0001(8)

loop_
_atom_type_symbol
_atom_type_description
_atom_type_scat_dispersion_real
_atom_type_scat_dispersion_imag
_atom_type_scat_source
C C 0.0033 0.0016 'International Tables Vol C Tables 4.2.6.8 and 6.1.1.4'
H H 0.0000 0.0000 'International Tables Vol C Tables 4.2.6.8 and 6.1.1.4'
N N 0.0061 0.0033 'International Tables Vol C Tables 4.2.6.8 and 6.1.1.4'
Cl Cl 0.1484 0.1585 'International Tables Vol C Tables 4.2.6.8 and 6.1.1.4'
Cu Cu 0.3201 1.2651 'International Tables Vol C Tables 4.2.6.8 and 6.1.1.4'
Br Br -0.2901 2.4595 'International Tables Vol C Tables 4.2.6.8 and 6.1.1.4'

loop_
_geom_angle_atom_site_label_1
_geom_angle_atom_site_label_2
_geom_angle_atom_site_label_3
_geom_angle
_geom_angle_site_symmetry_1
_geom_angle_site_symmetry_3
N Cu Cl 92.27(17) . .
N Cu Cl2 164.28(17) . .
Cl Cu Cl2 94.42(7) . .
N Cu Cl3 87.19(17) . .
Cl Cu Cl3 172.75(6) . .
Cl2 Cu Cl3 84.39(7) . .
N Cu Cl 97.59(18) . 5_656
Cl Cu Cl 88.51(6) . 5_656
Cl2 Cu Cl 96.80(5) . 5_656
Cl3 Cu Cl 98.72(5) . 5_656
Cu Cl2 Cu 95.90(10) . 2_655
Cu Cl3 Cu 95.32(10) 2_655 .
C2 N C6 116.7(6) . .
C2 N Cu 121.8(5) . .
C6 N Cu 121.5(5) . .
C4 C3 C2 117.9(9) . .
C6 C5 C4 118.9(9) . .
C3 C4 C5 119.4(8) . .
N C6 C5 122.3(8) . .
N C2 C3 124.6(9) . .
N C2 Br 116.0(5) . .
C3 C2 Br 119.4(7) . .
Cu Cl Cu 91.49(6) . 5_656

loop_
_geom_bond_atom_site_label_1
_geom_bond_atom_site_label_2
_geom_bond_distance
_geom_bond_site_symmetry_2
Cu N 2.021(6) .
Cu Cl 2.2738(18) .
Cu Cl2 2.3052(18) .
Cu Cl3 2.3159(18) .
Cu Cl 2.646(2) 5_656
Cl2 Cu 2.3052(18) 2_655
Cl3 Cu 2.3159(18) 2_655
N C2 1.320(9) .
N C6 1.343(10) .
Br C2 1.895(9) .
C3 C4 1.350(14) .
C3 C2 1.368(12) .
C5 C6 1.367(11) .
C5 C4 1.377(14) .
Cl Cu 2.646(2) 5_656
